data_7055344
loop_
_publ_author_name
'Borr\'e, Etienne'
'Dahm, Georges'
'Guichard, Gilles'
'Bellemin-Laponnaz, St\'ephane'

_publ_section_title
;
 Post-functionalization of platinum--NHC complexes by oxime ligation for
 ligand targeted therapy
;
_journal_issue 4
_journal_name_full 'New J. Chem.'
_journal_page_first 3164
_journal_paper_doi 10.1039/C5NJ03104D
_journal_volume 40
_journal_year 2016
_chemical_formula_moiety 'C17 H17 I2 N3 O Pt'
_chemical_formula_sum 'C17 H17 I2 N3 O Pt'
_chemical_formula_weight 728.23
_chemical_name_systematic
;
 ?
;
_space_group_IT_number 60
_symmetry_cell_setting orthorhombic
_symmetry_space_group_name_Hall '-P 2n 2ab'
_symmetry_space_group_name_H-M 'P b c n'
_atom_sites_solution_hydrogens geom
_atom_sites_solution_primary direct
_atom_sites_solution_secondary difmap
_audit_creation_method SHELXL-97
_audit_update_record
;
2015-11-04 deposited with the CCDC.
2016-01-29 downloaded from the CCDC.
;
_cell_angle_alpha 90.00
_cell_angle_beta 90.00
_cell_angle_gamma 90.00
_cell_formula_units_Z 8
_cell_length_a 30.1303(7)
_cell_length_b 9.2069(2)
_cell_length_c 14.6698(2)
_cell_measurement_reflns_used 26067
_cell_measurement_temperature 173(2)
_cell_measurement_theta_max 27.485
_cell_measurement_theta_min 0.998
_cell_volume 4069.50(14)
_computing_cell_refinement 'Denzo (Nonius B.V., 1998)'
_computing_data_collection 'Collect (Nonius B.V., 1998)'
_computing_data_reduction 'Denzo (Nonius B.V., 1998)'
_computing_molecular_graphics 'PLATON 98 (Spek, 1998)'
_computing_publication_material 'SHELXL-97 (Sheldrick, 1997)'
_computing_structure_refinement 'SHELXL-97 (Sheldrick, 2008)'
_computing_structure_solution 'SHELXS-97 (Sheldrick, 1997)'
_diffrn_ambient_temperature 173(2)
_diffrn_measured_fraction_theta_full 0.991
_diffrn_measured_fraction_theta_max 0.991
_diffrn_measurement_device_type KappaCCD
_diffrn_measurement_method 'phi and omega scans'
_diffrn_radiation_monochromator graphite
_diffrn_radiation_source 'fine-focus sealed tube'
_diffrn_radiation_type MoK\a
_diffrn_radiation_wavelength 0.71073
_diffrn_reflns_av_R_equivalents 0.0572
_diffrn_reflns_av_sigmaI/netI 0.0378
_diffrn_reflns_limit_h_max 37
_diffrn_reflns_limit_h_min -39
_diffrn_reflns_limit_k_max 11
_diffrn_reflns_limit_k_min -7
_diffrn_reflns_limit_l_max 19
_diffrn_reflns_limit_l_min -13
_diffrn_reflns_number 20031
_diffrn_reflns_theta_full 27.48
_diffrn_reflns_theta_max 27.48
_diffrn_reflns_theta_min 2.31
_exptl_absorpt_coefficient_mu 9.939
_exptl_absorpt_correction_T_max 0.22820
_exptl_absorpt_correction_T_min 0.16415
_exptl_absorpt_correction_type multi-scan
_exptl_absorpt_process_details 'MULscanABS in PLATON (Spek, 2003)'
_exptl_crystal_colour yellow
_exptl_crystal_density_diffrn 2.377
_exptl_crystal_density_method 'not measured'
_exptl_crystal_description prism
_exptl_crystal_F_000 2656
_exptl_crystal_size_max 0.25
_exptl_crystal_size_mid 0.15
_exptl_crystal_size_min 0.12
_refine_diff_density_max 1.040
_refine_diff_density_min -1.821
_refine_diff_density_rms 0.338
_refine_ls_extinction_method none
_refine_ls_goodness_of_fit_ref 1.134
_refine_ls_hydrogen_treatment constr
_refine_ls_matrix_type full
_refine_ls_number_parameters 218
_refine_ls_number_reflns 4619
_refine_ls_number_restraints 0
_refine_ls_restrained_S_all 1.134
_refine_ls_R_factor_all 0.0463
_refine_ls_R_factor_gt 0.0316
_refine_ls_shift/su_max 0.002
_refine_ls_shift/su_mean 0.000
_refine_ls_structure_factor_coef Fsqd
_refine_ls_weighting_details 'calc w=1/[\s^2^(Fo^2^)+(0.0447P)^2^+2.4537P] where P=(Fo^2^+2Fc^2^)/3'
_refine_ls_weighting_scheme calc
_refine_ls_wR_factor_gt 0.0760
_refine_ls_wR_factor_ref 0.0899
_reflns_number_gt 3696
_reflns_number_total 4619
_reflns_threshold_expression I>2\s(I)
_cod_data_source_file c5nj03104d2.cif
_cod_data_source_block jlggd120419_02
_cod_depositor_comments
;
The following automatic conversions were performed:

'_symmetry_cell_setting' value 'Orthorhombic' changed to
'orthorhombic' according to
/usr/data/users/saulius/crontab/automatic-downloads/rss-feeds/RSC/lib/dictionaries/cif_core.dic
dictionary named 'cif_core.dic' version 2.4.2 from 2011-04-26.

Automatic conversion script
Id: cif_fix_values 4268 2015-11-12 08:31:59Z antanas 

 Adding full bibliography for 7055344--7055345.cif.
;
_cod_database_code 7055344

loop_
_symmetry_equiv_pos_as_xyz
'x, y, z'
'-x+1/2, -y+1/2, z+1/2'
'x+1/2, -y+1/2, -z'
'-x, y, -z+1/2'
'-x, -y, -z'
'x-1/2, y-1/2, -z-1/2'
'-x-1/2, y-1/2, z'
'x, -y, z-1/2'

loop_
_atom_site_label
_atom_site_type_symbol
_atom_site_fract_x
_atom_site_fract_y
_atom_site_fract_z
_atom_site_U_iso_or_equiv
_atom_site_adp_type
_atom_site_occupancy
_atom_site_symmetry_multiplicity
_atom_site_calc_flag
_atom_site_refinement_flags
C1 C 0.6183(2) 0.3681(6) 0.7781(3) 0.0336(13) Uani 1 1 d .
C2 C 0.6660(3) 0.5447(6) 0.8134(4) 0.0495(17) Uani 1 1 d .
H2 H 0.6929 0.5979 0.8184 0.059 Uiso 1 1 calc R
C3 C 0.6259(3) 0.5869(7) 0.8436(4) 0.0502(17) Uani 1 1 d .
H3 H 0.6190 0.6751 0.8740 0.060 Uiso 1 1 calc R
C4 C 0.6968(3) 0.3253(6) 0.7323(4) 0.0469(16) Uani 1 1 d .
H4A H 0.6843 0.2372 0.7034 0.056 Uiso 1 1 calc R
H4B H 0.7179 0.2939 0.7802 0.056 Uiso 1 1 calc R
C5 C 0.7214(2) 0.4131(6) 0.6614(4) 0.0422(15) Uani 1 1 d .
C6 C 0.6978(2) 0.4874(7) 0.5930(4) 0.0491(16) Uani 1 1 d .
H6 H 0.6664 0.4821 0.5916 0.059 Uiso 1 1 calc R
C7 C 0.7197(2) 0.5670(7) 0.5288(4) 0.0498(16) Uani 1 1 d .
H7 H 0.7034 0.6183 0.4837 0.060 Uiso 1 1 calc R
C8 C 0.7658(3) 0.5735(7) 0.5290(4) 0.0496(16) Uani 1 1 d .
C9 C 0.7892(2) 0.4985(7) 0.5953(4) 0.0496(16) Uani 1 1 d .
H9 H 0.8207 0.5018 0.5954 0.060 Uiso 1 1 calc R
C10 C 0.7671(2) 0.4183(7) 0.6621(4) 0.0473(15) Uani 1 1 d .
H10 H 0.7834 0.3677 0.7075 0.057 Uiso 1 1 calc R
C11 C 0.7900(3) 0.6593(8) 0.4601(5) 0.060(2) Uani 1 1 d .
H11 H 0.8210 0.6718 0.4677 0.072 Uiso 1 1 calc R
C12 C 0.5499(3) 0.4757(8) 0.8420(5) 0.062(2) Uani 1 1 d .
H12A H 0.5378 0.3786 0.8307 0.093 Uiso 1 1 calc R
H12B H 0.5347 0.5464 0.8030 0.093 Uiso 1 1 calc R
H12C H 0.5454 0.5017 0.9061 0.093 Uiso 1 1 calc R
C13 C 0.5254(2) -0.0185(6) 0.6446(4) 0.0400(14) Uani 1 1 d .
H13 H 0.5068 0.0645 0.6473 0.048 Uiso 1 1 calc R
C14 C 0.5095(2) -0.1426(7) 0.6038(4) 0.0478(15) Uani 1 1 d .
H14 H 0.4804 -0.1457 0.5792 0.057 Uiso 1 1 calc R
C15 C 0.5373(3) -0.2636(7) 0.5994(4) 0.0547(18) Uani 1 1 d .
H15 H 0.5277 -0.3498 0.5698 0.066 Uiso 1 1 calc R
C16 C 0.5779(3) -0.2569(7) 0.6376(4) 0.0527(17) Uani 1 1 d .
H16 H 0.5969 -0.3393 0.6364 0.063 Uiso 1 1 calc R
C17 C 0.5918(2) -0.1305(7) 0.6783(4) 0.0430(15) Uani 1 1 d .
H17 H 0.6204 -0.1280 0.7056 0.052 Uiso 1 1 calc R
N1 N 0.66089(18) 0.4100(5) 0.7740(3) 0.0376(12) Uani 1 1 d .
N2 N 0.59660(18) 0.4765(5) 0.8216(3) 0.0405(12) Uani 1 1 d .
N3 N 0.56650(18) -0.0099(5) 0.6809(3) 0.0367(11) Uani 1 1 d .
O1 O 0.7725(2) 0.7147(6) 0.3944(3) 0.0804(19) Uani 1 1 d .
I1 I 0.609135(19) 0.06738(5) 0.88893(3) 0.05775(15) Uani 1 1 d .
I2 I 0.574243(16) 0.31524(4) 0.57912(2) 0.04070(12) Uani 1 1 d .
Pt1 Pt 0.592241(8) 0.18465(2) 0.732107(14) 0.03122(9) Uani 1 1 d .

loop_
_atom_site_aniso_label
_atom_site_aniso_U_11
_atom_site_aniso_U_22
_atom_site_aniso_U_33
_atom_site_aniso_U_23
_atom_site_aniso_U_13
_atom_site_aniso_U_12
C1 0.042(4) 0.036(3) 0.023(3) 0.000(2) 0.001(2) -0.004(3)
C2 0.064(5) 0.049(3) 0.035(3) -0.007(3) -0.004(3) -0.022(3)
C3 0.071(5) 0.045(4) 0.034(3) -0.005(3) -0.004(3) -0.011(3)
C4 0.043(4) 0.045(3) 0.053(4) 0.005(3) 0.006(3) -0.002(3)
C5 0.051(4) 0.036(3) 0.040(3) -0.010(2) 0.005(3) -0.008(3)
C6 0.040(4) 0.057(4) 0.050(4) 0.003(3) 0.000(3) -0.010(3)
C7 0.054(5) 0.057(4) 0.038(3) -0.004(3) -0.001(3) -0.013(3)
C8 0.053(4) 0.052(4) 0.043(3) -0.011(3) 0.012(3) -0.017(3)
C9 0.035(4) 0.058(4) 0.055(4) 0.002(3) 0.009(3) -0.005(3)
C10 0.036(4) 0.054(4) 0.052(4) 0.006(3) 0.006(3) 0.000(3)
C11 0.063(5) 0.070(5) 0.046(4) -0.001(4) 0.012(4) -0.022(4)
C12 0.052(5) 0.073(5) 0.062(4) -0.024(4) 0.012(4) 0.000(4)
C13 0.041(4) 0.037(3) 0.042(3) -0.001(2) -0.004(3) -0.005(3)
C14 0.046(4) 0.050(4) 0.047(3) -0.008(3) -0.006(3) -0.010(3)
C15 0.070(6) 0.040(3) 0.054(4) -0.007(3) 0.011(4) -0.017(4)
C16 0.070(5) 0.036(3) 0.053(4) -0.002(3) 0.010(4) -0.002(3)
C17 0.043(4) 0.034(3) 0.052(4) -0.002(3) 0.007(3) -0.002(3)
N1 0.043(3) 0.037(2) 0.032(2) -0.0013(18) 0.000(2) -0.009(2)
N2 0.051(4) 0.036(3) 0.034(3) -0.010(2) 0.008(2) -0.005(2)
N3 0.044(3) 0.027(2) 0.039(3) -0.0024(19) 0.001(2) -0.007(2)
O1 0.097(5) 0.092(4) 0.052(3) 0.021(3) -0.002(3) -0.035(4)
I1 0.0787(4) 0.0578(3) 0.0368(2) 0.01276(19) -0.0125(2) -0.0114(2)
I2 0.0561(3) 0.0357(2) 0.0303(2) 0.00143(14) -0.00731(18) -0.00712(17)
Pt1 0.03591(15) 0.03085(13) 0.02691(13) -0.00105(8) -0.00058(8) -0.00485(9)

loop_
_atom_type_symbol
_atom_type_description
_atom_type_scat_dispersion_real
_atom_type_scat_dispersion_imag
_atom_type_scat_source
C C 0.0033 0.0016 'International Tables Vol C Tables 4.2.6.8 and 6.1.1.4'
H H 0.0000 0.0000 'International Tables Vol C Tables 4.2.6.8 and 6.1.1.4'
N N 0.0061 0.0033 'International Tables Vol C Tables 4.2.6.8 and 6.1.1.4'
O O 0.0106 0.0060 'International Tables Vol C Tables 4.2.6.8 and 6.1.1.4'
I I -0.4742 1.8119 'International Tables Vol C Tables 4.2.6.8 and 6.1.1.4'
Pt Pt -1.7033 8.3905 'International Tables Vol C Tables 4.2.6.8 and 6.1.1.4'

loop_
_geom_angle_atom_site_label_1
_geom_angle_atom_site_label_2
_geom_angle_atom_site_label_3
_geom_angle
N1 C1 N2 105.7(5)
N1 C1 Pt1 127.5(4)
N2 C1 Pt1 126.8(5)
C3 C2 N1 107.3(6)
C3 C2 H2 126.3
N1 C2 H2 126.3
C2 C3 N2 106.5(6)
C2 C3 H3 126.7
N2 C3 H3 126.7
N1 C4 C5 111.3(5)
N1 C4 H4A 109.4
C5 C4 H4A 109.4
N1 C4 H4B 109.4
C5 C4 H4B 109.4
H4A C4 H4B 108.0
C10 C5 C6 119.5(6)
C10 C5 C4 120.2(6)
C6 C5 C4 120.3(6)
C7 C6 C5 120.7(6)
C7 C6 H6 119.7
C5 C6 H6 119.7
C6 C7 C8 120.3(6)
C6 C7 H7 119.8
C8 C7 H7 119.8
C9 C8 C7 119.2(6)
C9 C8 C11 119.8(7)
C7 C8 C11 121.0(7)
C8 C9 C10 120.9(7)
C8 C9 H9 119.5
C10 C9 H9 119.5
C5 C10 C9 119.3(6)
C5 C10 H10 120.3
C9 C10 H10 120.3
O1 C11 C8 123.8(8)
O1 C11 H11 118.1
C8 C11 H11 118.1
N2 C12 H12A 109.5
N2 C12 H12B 109.5
H12A C12 H12B 109.5
N2 C12 H12C 109.5
H12A C12 H12C 109.5
H12B C12 H12C 109.5
N3 C13 C14 122.7(6)
N3 C13 H13 118.6
C14 C13 H13 118.6
C13 C14 C15 118.3(7)
C13 C14 H14 120.8
C15 C14 H14 120.8
C16 C15 C14 119.3(6)
C16 C15 H15 120.4
C14 C15 H15 120.4
C15 C16 C17 119.8(7)
C15 C16 H16 120.1
C17 C16 H16 120.1
N3 C17 C16 122.6(6)
N3 C17 H17 118.7
C16 C17 H17 118.7
C1 N1 C2 110.3(5)
C1 N1 C4 124.9(5)
C2 N1 C4 124.8(6)
C1 N2 C3 110.1(6)
C1 N2 C12 124.5(5)
C3 N2 C12 125.4(5)
C17 N3 C13 117.3(5)
C17 N3 Pt1 120.4(4)
C13 N3 Pt1 122.2(4)
C1 Pt1 N3 178.2(2)
C1 Pt1 I1 88.58(15)
N3 Pt1 I1 92.00(12)
C1 Pt1 I2 88.98(15)
N3 Pt1 I2 90.50(12)
I1 Pt1 I2 176.944(16)

loop_
_geom_bond_atom_site_label_1
_geom_bond_atom_site_label_2
_geom_bond_distance
C1 N1 1.343(8)
C1 N2 1.352(7)
C1 Pt1 1.981(6)
C2 C3 1.344(10)
C2 N1 1.377(7)
C2 H2 0.9500
C3 N2 1.384(8)
C3 H3 0.9500
C4 N1 1.468(8)
C4 C5 1.510(8)
C4 H4A 0.9900
C4 H4B 0.9900
C5 C10 1.379(9)
C5 C6 1.406(9)
C6 C7 1.364(9)
C6 H6 0.9500
C7 C8 1.389(9)
C7 H7 0.9500
C8 C9 1.386(9)
C8 C11 1.475(9)
C9 C10 1.396(9)
C9 H9 0.9500
C10 H10 0.9500
C11 O1 1.210(9)
C11 H11 0.9500
C12 N2 1.438(8)
C12 H12A 0.9800
C12 H12B 0.9800
C12 H12C 0.9800
C13 N3 1.349(8)
C13 C14 1.376(8)
C13 H13 0.9500
C14 C15 1.395(10)
C14 H14 0.9500
C15 C16 1.349(10)
C15 H15 0.9500
C16 C17 1.373(9)
C16 H16 0.9500
C17 N3 1.348(8)
C17 H17 0.9500
N3 Pt1 2.091(4)
I1 Pt1 2.5918(4)
I2 Pt1 2.6031(4)

loop_
_geom_torsion_atom_site_label_1
_geom_torsion_atom_site_label_2
_geom_torsion_atom_site_label_3
_geom_torsion_atom_site_label_4
_geom_torsion
N1 C2 C3 N2 -0.2(7)
N1 C4 C5 C10 131.5(6)
N1 C4 C5 C6 -50.0(8)
C10 C5 C6 C7 -1.5(10)
C4 C5 C6 C7 180.0(6)
C5 C6 C7 C8 1.3(10)
C6 C7 C8 C9 -0.2(10)
C6 C7 C8 C11 -179.9(6)
C7 C8 C9 C10 -0.7(10)
C11 C8 C9 C10 179.1(6)
C6 C5 C10 C9 0.7(9)
C4 C5 C10 C9 179.2(5)
C8 C9 C10 C5 0.4(10)
C9 C8 C11 O1 171.7(7)
C7 C8 C11 O1 -8.6(11)
N3 C13 C14 C15 -0.5(9)
C13 C14 C15 C16 2.2(10)
C14 C15 C16 C17 -1.5(10)
C15 C16 C17 N3 -0.9(10)
N2 C1 N1 C2 -0.8(6)
Pt1 C1 N1 C2 -179.9(4)
N2 C1 N1 C4 179.9(5)
Pt1 C1 N1 C4 0.8(8)
C3 C2 N1 C1 0.6(6)
C3 C2 N1 C4 179.9(5)
C5 C4 N1 C1 125.7(6)
C5 C4 N1 C2 -53.5(8)
N1 C1 N2 C3 0.7(6)
Pt1 C1 N2 C3 179.8(4)
N1 C1 N2 C12 -179.2(6)
Pt1 C1 N2 C12 -0.1(8)
C2 C3 N2 C1 -0.3(7)
C2 C3 N2 C12 179.5(6)
C16 C17 N3 C13 2.5(9)
C16 C17 N3 Pt1 -173.7(5)
C14 C13 N3 C17 -1.7(8)
C14 C13 N3 Pt1 174.4(4)
N1 C1 Pt1 I1 89.1(5)
N2 C1 Pt1 I1 -89.8(5)
N1 C1 Pt1 I2 -92.8(5)
N2 C1 Pt1 I2 88.3(5)
C17 N3 Pt1 I1 -58.8(4)
C13 N3 Pt1 I1 125.2(4)
C17 N3 Pt1 I2 123.0(4)
C13 N3 Pt1 I2 -53.0(4)
